data_4113267
loop_
_publ_author_name
'Masaya Ichikawa'
'Masaki Takahashi'
'Sakae Aoyagi'
'Chihiro Kibayashi'

_publ_contact_author_address
;
School of Pharmacy, Tokyo University of Pharmacy and Life Science,
Horinouchi Hachioji, Tokyo, 192-0392, Japan
;
_publ_contact_author_email ' kibayasi@ps.toyaku.ac.jp '
_publ_contact_author_name 'Chihiro Kubayashi '
_publ_section_title
;
 Total Synthesis of (-)-Incarvilline, (+)-Incarvine C, and
 (-)-Incarvillateine
;
_journal_name_full 'Journal of the American Chemical Society'
_journal_page_first 16553
_journal_page_last 16558
_journal_paper_doi 10.1021/ja0401702
_journal_volume 126
_journal_year 2004
_chemical_absolute_configuration unk
_chemical_formula_moiety 'C32 H26 N2 O12 '
_chemical_formula_sum 'C32 H26 N2 O12'
_chemical_formula_weight 630.562
_chemical_name_systematic
;
 Bis(4-nitrophenyl) 
 Bis(4-hydroxy-3-methoxyphenyl)-1,2-cyclobutanedicarboxylate
;
_space_group_IT_number 4
_symmetry_cell_setting monoclinic
_symmetry_space_group_name_Hall 'P 2yb'
_symmetry_space_group_name_H-M 'P 1 21 1'
_atom_sites_solution_primary direct
_atom_sites_solution_secondary difmap
_cell_angle_alpha 90.00
_cell_angle_beta 100.632(9)
_cell_angle_gamma 90.00
_cell_formula_units_Z 2
_cell_length_a 11.931(3)
_cell_length_b 6.6480(7)
_cell_length_c 19.006(4)
_cell_measurement_reflns_used 3135
_cell_measurement_temperature 296
_cell_measurement_theta_max 27.15
_cell_measurement_theta_min 1.09
_cell_volume 1481.6(5)
_computing_cell_refinement Scalepack(HKL)
_computing_data_collection 'DIP Image plate'
_computing_data_reduction 'maXus (Mackay et al., 1999)'
_computing_structure_refinement 'SHELXL-97 (Sheldrick, 1997)'
_computing_structure_solution 'SIR92 (Altomare et al., 1994)'
_diffrn_measured_fraction_theta_full 0.874
_diffrn_measured_fraction_theta_max 0.874
_diffrn_measurement_device 'DIP Image plate'
_diffrn_measurement_method IP
_diffrn_orient_matrix_type X=UH
_diffrn_orient_matrix_UB_11 0.02086
_diffrn_orient_matrix_UB_12 -0.00159
_diffrn_orient_matrix_UB_13 -0.08276
_diffrn_orient_matrix_UB_21 0.01626
_diffrn_orient_matrix_UB_22 -0.14931
_diffrn_orient_matrix_UB_23 0.00697
_diffrn_orient_matrix_UB_31 -0.04833
_diffrn_orient_matrix_UB_32 -0.00629
_diffrn_orient_matrix_UB_33 -0.02199
_diffrn_radiation_source 'fine-focus sealed tube'
_diffrn_radiation_type ' MoK\a'
_diffrn_radiation_wavelength_id all
_diffrn_reflns_av_R_equivalents 0.051
_diffrn_reflns_limit_h_max 15
_diffrn_reflns_limit_h_min 0
_diffrn_reflns_limit_k_max 7
_diffrn_reflns_limit_k_min 0
_diffrn_reflns_limit_l_max 23
_diffrn_reflns_limit_l_min -24
_diffrn_reflns_number 3135
_diffrn_reflns_theta_full 27.15
_diffrn_reflns_theta_max 27.15
_diffrn_reflns_theta_min 1.09
_exptl_absorpt_coefficient_mu 0.110
_exptl_absorpt_correction_type none
_exptl_crystal_colour Colourless
_exptl_crystal_density_diffrn 1.413
_exptl_crystal_description Prism
_exptl_crystal_F_000 656.0
_exptl_crystal_size_max 0.6
_exptl_crystal_size_mid 0.2
_exptl_crystal_size_min 0.05
_refine_diff_density_max 0.219
_refine_diff_density_min -0.192
_refine_diff_density_rms 0.045
_refine_ls_abs_structure_details 'Flack H D (1983), Acta Cryst. A39, 876-881'
_refine_ls_abs_structure_Flack 0.0(17)
_refine_ls_extinction_coef 0.033(3)
_refine_ls_extinction_expression Fc^*^=kFc[1+0.001xFc^2^\l^3^/sin(2\q)]^-1/4^
_refine_ls_extinction_method SHELXL
_refine_ls_goodness_of_fit_ref 0.966
_refine_ls_hydrogen_treatment noref
_refine_ls_matrix_type full
_refine_ls_number_parameters 418
_refine_ls_number_reflns 3135
_refine_ls_number_restraints 1
_refine_ls_restrained_S_all 0.965
_refine_ls_R_factor_all 0.1134
_refine_ls_R_factor_gt 0.0496
_refine_ls_shift/su_max 0.000
_refine_ls_shift/su_mean 0.000
_refine_ls_structure_factor_coef Fsqd
_refine_ls_weighting_details 'calc w=1/[\s^2^(Fo^2^)+(0.0651P)^2^+0.0000P] where P=(Fo^2^+2Fc^2^)/3'
_refine_ls_weighting_scheme calc
_refine_ls_wR_factor_gt 0.1064
_refine_ls_wR_factor_ref 0.1305
_reflns_number_gt 1733
_reflns_number_total 3135
_reflns_threshold_expression >2sigma(I)
_cod_data_source_file ja0401702_5.cif
_cod_data_source_block 35
_cod_original_sg_symbol_Hall 'P 2yb '
_cod_original_sg_symbol_H-M 'P 21 '
_cod_original_formula_sum 'C32 H26 N2 O12 '
_cod_database_code 4113267

loop_
_symmetry_equiv_pos_as_xyz
+X,+Y,+Z
'-X,+Y+ 1/2,-Z'

loop_
_atom_site_label
_atom_site_type_symbol
_atom_site_fract_x
_atom_site_fract_y
_atom_site_fract_z
_atom_site_U_iso_or_equiv
_atom_site_adp_type
_atom_site_occupancy
_atom_site_symmetry_multiplicity
_atom_site_calc_flag
_atom_site_refinement_flags
C1 C 0.3175(4) 0.3440(6) 0.8353(2) 0.0391(12) Uani 1 1 d .
C2 C 0.2025(4) 0.4435(6) 0.7953(2) 0.0391(11) Uani 1 1 d .
C3 C 0.2435(4) 0.4089(7) 0.7224(2) 0.0408(11) Uani 1 1 d .
C4 C 0.3427(4) 0.2767(7) 0.7623(2) 0.0432(12) Uani 1 1 d .
C5 C 0.3205(4) 0.1920(6) 0.8946(3) 0.0377(12) Uani 1 1 d .
C6 C 0.3693(4) 0.2418(7) 0.9641(3) 0.0412(12) Uani 1 1 d .
C7 C 0.3801(4) 0.1006(7) 1.0188(2) 0.0390(11) Uani 1 1 d .
C8 C 0.3395(4) -0.0958(6) 1.0034(2) 0.0374(11) Uani 1 1 d .
C9 C 0.2880(4) -0.1437(7) 0.9360(3) 0.0471(13) Uani 1 1 d .
C10 C 0.2799(5) -0.0037(7) 0.8808(3) 0.0475(13) Uani 1 1 d .
C11 C 0.4373(5) 0.3258(7) 1.1179(3) 0.0585(15) Uani 1 1 d .
C12 C 0.0933(4) 0.3493(6) 0.8077(3) 0.0429(12) Uani 1 1 d .
C13 C 0.0374(5) 0.4401(7) 0.8582(3) 0.0469(13) Uani 1 1 d .
C14 C -0.0575(5) 0.3546(7) 0.8770(3) 0.0507(13) Uani 1 1 d .
C15 C -0.0992(5) 0.1735(7) 0.8457(3) 0.0529(15) Uani 1 1 d .
C16 C -0.0462(5) 0.0843(8) 0.7958(3) 0.0587(16) Uani 1 1 d .
C17 C 0.0492(5) 0.1715(7) 0.7759(3) 0.0538(15) Uani 1 1 d .
C18 C -0.0752(6) 0.6106(9) 0.9631(4) 0.085(2) Uani 1 1 d .
C19 C 0.2775(5) 0.6016(7) 0.6937(3) 0.0478(13) Uani 1 1 d .
C20 C 0.2477(6) 0.8089(8) 0.5908(3) 0.0549(15) Uani 1 1 d .
C21 C 0.3488(6) 0.8571(9) 0.5705(3) 0.0646(16) Uani 1 1 d .
C22 C 0.3564(7) 1.0378(10) 0.5364(3) 0.074(2) Uani 1 1 d .
C23 C 0.2645(7) 1.1620(8) 0.5240(3) 0.0666(19) Uani 1 1 d .
C24 C 0.1626(7) 1.1142(9) 0.5433(3) 0.0708(19) Uani 1 1 d .
C25 C 0.1534(6) 0.9337(9) 0.5778(3) 0.0641(16) Uani 1 1 d .
C26 C 0.4652(6) 0.3043(7) 0.7533(3) 0.0508(14) Uani 1 1 d .
C27 C 0.5866(5) 0.4114(9) 0.6791(3) 0.0564(14) Uani 1 1 d .
C28 C 0.6477(6) 0.2713(10) 0.6481(3) 0.0746(19) Uani 1 1 d .
C29 C 0.7562(6) 0.3177(9) 0.6384(3) 0.0695(18) Uani 1 1 d .
C30 C 0.8038(6) 0.4968(9) 0.6617(3) 0.0595(15) Uani 1 1 d .
C31 C 0.7433(7) 0.6360(10) 0.6918(4) 0.096(3) Uani 1 1 d .
C32 C 0.6326(7) 0.5924(11) 0.7005(4) 0.096(3) Uani 1 1 d .
N33 N 0.2734(8) 1.3524(8) 0.4858(3) 0.094(2) Uani 1 1 d .
N34 N 0.9190(5) 0.5446(9) 0.6514(3) 0.0693(15) Uani 1 1 d .
O35 O 0.3497(3) -0.2390(4) 1.05648(18) 0.0474(9) Uani 1 1 d .
O36 O 0.4343(3) 0.1279(4) 1.08849(18) 0.0567(11) Uani 1 1 d .
O37 O -0.1908(4) 0.0818(6) 0.8659(3) 0.0769(14) Uani 1 1 d .
O38 O -0.1155(4) 0.4303(6) 0.9267(2) 0.0706(12) Uani 1 1 d .
O39 O 0.3337(4) 0.7307(5) 0.72700(19) 0.0723(13) Uani 1 1 d .
O40 O 0.2334(4) 0.6211(5) 0.62278(18) 0.0571(11) Uani 1 1 d .
O41 O 0.1838(7) 1.4466(8) 0.4641(3) 0.120(2) Uani 1 1 d .
O42 O 0.3674(7) 1.4073(8) 0.4773(3) 0.131(3) Uani 1 1 d .
O43 O 0.5441(4) 0.2755(7) 0.7992(2) 0.0741(13) Uani 1 1 d .
O44 O 0.4730(3) 0.3662(6) 0.68700(19) 0.0626(11) Uani 1 1 d .
O45 O 0.9643(5) 0.6971(8) 0.6775(3) 0.1081(19) Uani 1 1 d .
O46 O 0.9656(4) 0.4252(9) 0.6173(2) 0.0945(16) Uani 1 1 d .
H1 H 0.3707 0.4525 0.8534 0.047 Uiso 1 1 d R
H2 H 0.2025 0.5877 0.8062 0.047 Uiso 1 1 calc R
H3 H 0.1886 0.3331 0.6876 0.049 Uiso 1 1 calc R
H4 H 0.3219 0.1347 0.7548 0.052 Uiso 1 1 calc R
H6 H 0.3955 0.3723 0.9744 0.049 Uiso 1 1 calc R
H9 H 0.2575 -0.2717 0.9265 0.057 Uiso 1 1 calc R
H10 H 0.2472 -0.0409 0.8344 0.057 Uiso 1 1 calc R
H11A H 0.4771 0.4135 1.0908 0.070 Uiso 1 1 d R
H11B H 0.4759 0.3239 1.1669 0.070 Uiso 1 1 d R
H11C H 0.3608 0.3737 1.1154 0.070 Uiso 1 1 d R
H13 H 0.0652 0.5606 0.8794 0.056 Uiso 1 1 calc R
H16 H -0.0744 -0.0363 0.7749 0.070 Uiso 1 1 calc R
H17 H 0.0835 0.1105 0.7412 0.065 Uiso 1 1 calc R
H18A H 0.0043 0.5966 0.9832 0.102 Uiso 1 1 d R
H18B H -0.1171 0.6357 1.0007 0.102 Uiso 1 1 d R
H18C H -0.0856 0.7210 0.9300 0.102 Uiso 1 1 d R
H21 H 0.4107 0.7698 0.5796 0.078 Uiso 1 1 calc R
H22 H 0.4239 1.0746 0.5220 0.089 Uiso 1 1 calc R
H24 H 0.1009 1.2015 0.5334 0.085 Uiso 1 1 calc R
H25 H 0.0856 0.8971 0.5919 0.077 Uiso 1 1 calc R
H28 H 0.6159 0.1468 0.6339 0.089 Uiso 1 1 calc R
H29 H 0.7970 0.2264 0.6158 0.083 Uiso 1 1 calc R
H31 H 0.7759 0.7597 0.7065 0.115 Uiso 1 1 calc R
H32 H 0.5907 0.6867 0.7209 0.115 Uiso 1 1 calc R
H35 H 0.3901 -0.1953 1.0929 0.071 Uiso 1 1 calc R
H37 H -0.2258 0.1639 0.8857 0.115 Uiso 1 1 calc R

loop_
_atom_site_aniso_label
_atom_site_aniso_U_11
_atom_site_aniso_U_22
_atom_site_aniso_U_33
_atom_site_aniso_U_23
_atom_site_aniso_U_13
_atom_site_aniso_U_12
C1 0.042(3) 0.038(2) 0.039(3) -0.0009(19) 0.011(2) -0.007(2)
C2 0.044(4) 0.036(2) 0.038(3) -0.0017(18) 0.009(2) -0.003(2)
C3 0.044(3) 0.043(2) 0.036(3) 0.0011(19) 0.009(2) -0.012(2)
C4 0.048(4) 0.037(2) 0.046(3) 0.000(2) 0.013(2) -0.006(2)
C5 0.039(3) 0.032(2) 0.042(3) 0.0004(18) 0.009(2) -0.0052(18)
C6 0.043(3) 0.035(2) 0.047(3) 0.0008(19) 0.011(2) -0.0009(19)
C7 0.037(3) 0.041(2) 0.038(3) -0.002(2) 0.005(2) 0.000(2)
C8 0.035(3) 0.033(2) 0.045(3) 0.0039(19) 0.010(2) -0.0001(18)
C9 0.054(4) 0.038(2) 0.050(3) -0.002(2) 0.012(3) -0.009(2)
C10 0.051(4) 0.048(3) 0.041(3) -0.005(2) 0.003(3) -0.006(2)
C11 0.076(5) 0.047(3) 0.052(3) -0.012(2) 0.010(3) 0.010(3)
C12 0.046(4) 0.036(2) 0.047(3) 0.0032(19) 0.009(2) -0.008(2)
C13 0.052(4) 0.043(2) 0.046(3) -0.008(2) 0.010(3) -0.004(2)
C14 0.046(4) 0.049(3) 0.061(4) -0.007(2) 0.019(3) -0.005(2)
C15 0.043(4) 0.042(3) 0.079(4) -0.011(2) 0.026(3) -0.014(2)
C16 0.058(5) 0.048(3) 0.071(4) -0.015(3) 0.016(3) -0.019(3)
C17 0.046(4) 0.057(3) 0.062(4) -0.013(2) 0.020(3) -0.008(3)
C18 0.089(6) 0.066(4) 0.111(6) -0.044(4) 0.046(4) -0.014(3)
C19 0.055(4) 0.052(3) 0.037(3) 0.004(2) 0.011(2) -0.014(3)
C20 0.069(5) 0.050(3) 0.045(3) 0.010(2) 0.007(3) -0.013(3)
C21 0.063(5) 0.064(3) 0.066(4) 0.016(3) 0.011(3) -0.007(3)
C22 0.088(6) 0.073(4) 0.063(4) 0.012(3) 0.020(4) -0.027(4)
C23 0.098(6) 0.055(3) 0.046(4) 0.005(2) 0.012(3) -0.026(4)
C24 0.099(6) 0.057(3) 0.056(4) 0.010(3) 0.014(3) 0.003(3)
C25 0.069(5) 0.067(3) 0.057(4) 0.009(3) 0.015(3) -0.013(3)
C26 0.063(5) 0.053(3) 0.040(3) 0.000(2) 0.018(3) 0.000(3)
C27 0.055(4) 0.065(3) 0.052(4) 0.001(3) 0.018(3) -0.007(3)
C28 0.061(5) 0.075(4) 0.094(5) -0.029(4) 0.029(4) -0.016(3)
C29 0.054(5) 0.080(4) 0.079(5) -0.029(3) 0.024(3) -0.002(3)
C30 0.054(4) 0.075(3) 0.053(4) -0.008(3) 0.020(3) -0.007(3)
C31 0.084(7) 0.078(4) 0.138(7) -0.040(4) 0.056(5) -0.029(4)
C32 0.091(7) 0.086(5) 0.123(7) -0.045(5) 0.055(5) -0.024(4)
N33 0.164(8) 0.059(3) 0.058(4) 0.014(3) 0.021(4) -0.021(4)
N34 0.052(4) 0.095(4) 0.065(4) -0.004(3) 0.019(3) -0.012(3)
O35 0.053(3) 0.0390(16) 0.050(2) 0.0085(14) 0.0087(17) -0.0011(15)
O36 0.077(3) 0.0395(17) 0.046(2) 0.0013(15) -0.0072(19) 0.0048(16)
O37 0.063(3) 0.054(2) 0.128(4) -0.026(2) 0.054(3) -0.018(2)
O38 0.061(3) 0.066(2) 0.096(3) -0.030(2) 0.043(2) -0.019(2)
O39 0.111(4) 0.059(2) 0.043(2) 0.0009(17) 0.004(2) -0.039(2)
O40 0.078(3) 0.0500(19) 0.041(2) 0.0089(16) 0.0044(18) -0.0214(18)
O41 0.177(7) 0.070(3) 0.105(4) 0.036(3) 0.005(4) -0.008(4)
O42 0.184(7) 0.088(4) 0.133(5) 0.033(3) 0.057(5) -0.049(4)
O43 0.055(3) 0.106(3) 0.062(3) 0.011(2) 0.012(2) 0.015(2)
O44 0.051(3) 0.087(3) 0.052(2) 0.003(2) 0.0155(18) -0.012(2)
O45 0.084(4) 0.116(4) 0.136(5) -0.024(4) 0.052(4) -0.041(3)
O46 0.063(4) 0.144(4) 0.083(3) -0.019(3) 0.033(3) 0.000(3)

loop_
_atom_type_symbol
_atom_type_description
_atom_type_scat_dispersion_real
_atom_type_scat_dispersion_imag
_atom_type_scat_source
C C 0.0033 0.0016 'International Tables Vol C Tables 4.2.6.8 and 6.1.1.4'
H H 0.0000 0.0000 'International Tables Vol C Tables 4.2.6.8 and 6.1.1.4'
O O 0.0106 0.0060 'International Tables Vol C Tables 4.2.6.8 and 6.1.1.4'
N N 0.0061 0.0033 'International Tables Vol C Tables 4.2.6.8 and 6.1.1.4'

loop_
_diffrn_radiation_wavelength
0.71073

loop_
_geom_angle_atom_site_label_1
_geom_angle_atom_site_label_2
_geom_angle_atom_site_label_3
_geom_angle
C5 C1 C4 119.8(4)
C5 C1 C2 122.4(4)
C4 C1 C2 89.2(3)
C12 C2 C3 119.8(4)
C12 C2 C1 116.8(4)
C3 C2 C1 88.8(4)
C19 C3 C4 115.7(4)
C19 C3 C2 110.5(4)
C4 C3 C2 89.1(3)
C26 C4 C1 114.8(4)
C26 C4 C3 122.7(4)
C1 C4 C3 91.0(4)
C6 C5 C10 118.2(4)
C6 C5 C1 120.1(4)
C10 C5 C1 121.6(4)
C5 C6 C7 121.2(4)
O36 C7 C6 126.4(4)
O36 C7 C8 114.0(4)
C6 C7 C8 119.4(4)
C9 C8 O35 119.7(4)
C9 C8 C7 119.7(4)
O35 C8 C7 120.6(4)
C8 C9 C10 120.8(4)
C9 C10 C5 120.5(4)
C17 C12 C13 118.4(5)
C17 C12 C2 123.9(5)
C13 C12 C2 117.6(4)
C14 C13 C12 121.3(5)
O38 C14 C13 125.1(5)
O38 C14 C15 115.3(5)
C13 C14 C15 119.6(5)
O37 C15 C16 119.8(4)
O37 C15 C14 120.4(5)
C16 C15 C14 119.7(5)
C15 C16 C17 120.9(5)
C12 C17 C16 120.0(5)
O39 C19 O40 122.2(4)
O39 C19 C3 126.3(5)
O40 C19 C3 111.4(4)
C21 C20 C25 122.6(5)
C21 C20 O40 120.6(5)
C25 C20 O40 116.7(5)
C20 C21 C22 118.3(6)
C23 C22 C21 119.4(6)
C22 C23 C24 122.7(5)
C22 C23 N33 118.6(7)
C24 C23 N33 118.7(7)
C23 C24 C25 118.8(6)
C24 C25 C20 118.2(6)
O43 C26 O44 124.2(6)
O43 C26 C4 123.7(5)
O44 C26 C4 112.2(5)
C32 C27 C28 120.8(6)
C32 C27 O44 119.8(6)
C28 C27 O44 119.4(5)
C29 C28 C27 119.4(6)
C30 C29 C28 120.0(6)
C29 C30 C31 120.7(6)
C29 C30 N34 119.7(6)
C31 C30 N34 119.6(6)
C30 C31 C32 119.8(6)
C27 C32 C31 119.4(7)
O42 N33 O41 124.2(6)
O42 N33 C23 118.4(8)
O41 N33 C23 117.4(8)
O45 N34 O46 123.3(6)
O45 N34 C30 119.1(6)
O46 N34 C30 117.5(6)
C7 O36 C11 118.2(3)
C14 O38 C18 118.6(5)
C19 O40 C20 117.1(4)
C26 O44 C27 113.3(4)
C5 C1 H1 107.8
C4 C1 H1 108.0
C2 C1 H1 108.0
C12 C2 H2 109.9
C3 C2 H2 109.9
C1 C2 H2 109.9
C19 C3 H3 113.1
C4 C3 H3 113.1
C2 C3 H3 113.1
C26 C4 H4 108.9
C1 C4 H4 108.9
C3 C4 H4 108.9
C5 C6 H6 119.4
C7 C6 H6 119.4
C8 C9 H9 119.6
C10 C9 H9 119.6
C9 C10 H10 119.7
C5 C10 H10 119.7
O36 C11 H11A 109.2
O36 C11 H11B 109.9
H11A C11 H11B 109.5
O36 C11 H11C 109.3
H11A C11 H11C 109.5
H11B C11 H11C 109.5
C14 C13 H13 119.3
C12 C13 H13 119.3
C15 C16 H16 119.5
C17 C16 H16 119.5
C12 C17 H17 120.0
C16 C17 H17 120.0
O38 C18 H18A 109.4
O38 C18 H18B 109.5
H18A C18 H18B 109.5
O38 C18 H18C 109.6
H18A C18 H18C 109.5
H18B C18 H18C 109.5
C20 C21 H21 120.8
C22 C21 H21 120.8
C23 C22 H22 120.3
C21 C22 H22 120.3
C23 C24 H24 120.6
C25 C24 H24 120.6
C24 C25 H25 120.9
C20 C25 H25 120.9
C29 C28 H28 120.3
C27 C28 H28 120.3
C30 C29 H29 120.0
C28 C29 H29 120.0
C30 C31 H31 120.1
C32 C31 H31 120.1
C27 C32 H32 120.3
C31 C32 H32 120.3
C8 O35 H35 109.5
C15 O37 H37 109.5

loop_
_geom_bond_atom_site_label_1
_geom_bond_atom_site_label_2
_geom_bond_distance
C1 C5 1.509(6)
C1 C4 1.539(6)
C1 C2 1.586(7)
C2 C12 1.502(7)
C2 C3 1.570(6)
C3 C19 1.478(6)
C3 C4 1.555(7)
C4 C26 1.514(8)
C5 C6 1.382(6)
C5 C10 1.396(6)
C6 C7 1.390(6)
C7 O36 1.374(5)
C7 C8 1.405(6)
C8 C9 1.351(6)
C8 O35 1.376(5)
C9 C10 1.392(7)
C11 O36 1.427(5)
C12 C17 1.387(6)
C12 C13 1.403(7)
C13 C14 1.372(7)
C14 O38 1.365(6)
C14 C15 1.394(7)
C15 O37 1.367(6)
C15 C16 1.368(7)
C16 C17 1.391(7)
C18 O38 1.422(7)
C19 O39 1.195(6)
C19 O40 1.360(6)
C20 C21 1.370(8)
C20 C25 1.383(8)
C20 O40 1.412(6)
C21 C22 1.376(8)
C22 C23 1.358(9)
C23 C24 1.370(9)
C23 N33 1.473(7)
C24 C25 1.382(8)
C26 O43 1.175(6)
C26 O44 1.345(6)
C27 C32 1.354(9)
C27 C28 1.380(8)
C27 O44 1.423(7)
C28 C29 1.377(8)
C29 C30 1.358(8)
C30 C31 1.363(9)
C30 N34 1.458(8)
C31 C32 1.391(10)
N33 O42 1.218(9)
N33 O41 1.242(9)
N34 O45 1.212(7)
N34 O46 1.221(6)
C1 H1 0.9801
C2 H2 0.9800
C3 H3 0.9800
C4 H4 0.9800
C6 H6 0.9300
C9 H9 0.9300
C10 H10 0.9300
C11 H11A 0.9600
C11 H11B 0.9601
C11 H11C 0.9601
C13 H13 0.9300
C16 H16 0.9300
C17 H17 0.9300
C18 H18A 0.9600
C18 H18B 0.9600
C18 H18C 0.9600
C21 H21 0.9300
C22 H22 0.9300
C24 H24 0.9300
C25 H25 0.9300
C28 H28 0.9300
C29 H29 0.9300
C31 H31 0.9300
C32 H32 0.9300
O35 H35 0.8200
O37 H37 0.8200
